data_4108524
loop_
_publ_author_name
'Takahiro Sasamori'
'Koji Hironaka'
'Yusuke Sugiyama'
'Nozomi Takagi'
'Shigeru Nagase'
'Yoshinobu Hosoi'
'Yukio Furukawa'
'Norihiro Tokitoh'

_publ_section_title
;
 Synthesis and Reactions of a Stable 1,2-Diaryl-1,2-dibromodisilene: A
 Precursor for Substituted Disilenes and a 1,2-Diaryldisilyne
;
_journal_name_full 'Journal of the American Chemical Society'
_journal_page_first 13856
_journal_page_last 13857
_journal_paper_doi 10.1021/ja8061002
_journal_volume 130
_journal_year 2008
_chemical_formula_moiety 'C60 H134 Br2 Si16, 0.5(C6 H14)'
_chemical_formula_sum 'C63 H141 Br2 Si16'
_chemical_formula_weight 1508.02
_chemical_name_systematic
; 
 ? 
;
_space_group_IT_number 14
_symmetry_cell_setting monoclinic
_symmetry_Int_Tables_number 14
_symmetry_space_group_name_Hall '-P 2yn'
_symmetry_space_group_name_H-M 'P 1 21/n 1'
_atom_sites_solution_hydrogens geom
_atom_sites_solution_primary direct
_atom_sites_solution_secondary difmap
_audit_creation_method SHELXL-97
_cell_angle_alpha 90.00
_cell_angle_beta 101.5616(8)
_cell_angle_gamma 90.00
_cell_formula_units_Z 4
_cell_length_a 18.5893(3)
_cell_length_b 12.7057(2)
_cell_length_c 38.2073(7)
_cell_measurement_temperature 103(2)
_cell_measurement_theta_max 25.0
_cell_measurement_theta_min 1.94
_cell_volume 8841.1(3)
_computing_cell_refinement HKL2000
_computing_data_collection CrystalClear
_computing_data_reduction HKL2000
_computing_structure_refinement 'SHELXL-97 (Sheldrick, 1997)'
_computing_structure_solution SIR-97
_diffrn_ambient_temperature 103(2)
_diffrn_detector_area_resol_mean 7.31
_diffrn_measured_fraction_theta_full 1.000
_diffrn_measured_fraction_theta_max 1.000
_diffrn_measurement_device_type 'Rigaku Mercury'
_diffrn_measurement_method \w
_diffrn_radiation_monochromator graphite
_diffrn_radiation_source 'fine-focus sealed tube'
_diffrn_radiation_type MoK\a
_diffrn_radiation_wavelength 0.71069
_diffrn_reflns_av_R_equivalents 0.0603
_diffrn_reflns_av_sigmaI/netI 0.0486
_diffrn_reflns_limit_h_max 21
_diffrn_reflns_limit_h_min -22
_diffrn_reflns_limit_k_max 15
_diffrn_reflns_limit_k_min -15
_diffrn_reflns_limit_l_max 45
_diffrn_reflns_limit_l_min -45
_diffrn_reflns_number 72467
_diffrn_reflns_theta_full 25.00
_diffrn_reflns_theta_max 25.00
_diffrn_reflns_theta_min 1.94
_exptl_absorpt_coefficient_mu 1.166
_exptl_absorpt_correction_T_max 0.9440
_exptl_absorpt_correction_T_min 0.7211
_exptl_absorpt_correction_type multi-scan
_exptl_absorpt_process_details 'Jacobson, R. (1998) Private communication'
_exptl_crystal_colour colorless
_exptl_crystal_density_diffrn 1.133
_exptl_crystal_description prism
_exptl_crystal_F_000 3252
_exptl_crystal_size_max 0.30
_exptl_crystal_size_mid 0.20
_exptl_crystal_size_min 0.05
_refine_diff_density_max 1.061
_refine_diff_density_min -0.561
_refine_diff_density_rms 0.074
_refine_ls_extinction_method none
_refine_ls_goodness_of_fit_ref 1.036
_refine_ls_hydrogen_treatment mixed
_refine_ls_matrix_type full
_refine_ls_number_parameters 822
_refine_ls_number_reflns 15574
_refine_ls_number_restraints 20
_refine_ls_restrained_S_all 1.041
_refine_ls_R_factor_all 0.0633
_refine_ls_R_factor_gt 0.0399
_refine_ls_shift/su_max 0.001
_refine_ls_shift/su_mean 0.000
_refine_ls_structure_factor_coef Fsqd
_refine_ls_weighting_details 'calc w=1/[\s^2^(Fo^2^)+(0.0489P)^2^+9.5793P] where P=(Fo^2^+2Fc^2^)/3'
_refine_ls_weighting_scheme calc
_refine_ls_wR_factor_gt 0.0963
_refine_ls_wR_factor_ref 0.1081
_reflns_number_gt 11818
_reflns_number_total 15574
_reflns_threshold_expression >2sigma(I)
_cod_data_source_file ja8061002_si_002.cif
_cod_data_source_block thermo
_cod_original_sg_symbol_Hall '    -P 2yn'
_cod_database_code 4108524

loop_
_symmetry_equiv_pos_as_xyz
'x, y, z'
'-x+1/2, y+1/2, -z+1/2'
'-x, -y, -z'
'x-1/2, -y-1/2, z-1/2'

loop_
_atom_site_label
_atom_site_type_symbol
_atom_site_fract_x
_atom_site_fract_y
_atom_site_fract_z
_atom_site_U_iso_or_equiv
_atom_site_adp_type
_atom_site_occupancy
_atom_site_symmetry_multiplicity
_atom_site_calc_flag
_atom_site_refinement_flags
_atom_site_disorder_assembly
_atom_site_disorder_group
Si1 Si -0.00997(5) -0.07192(7) 0.82206(2) 0.0196(2) Uani 1 1 d . . .
H1 H -0.0027(17) -0.174(2) 0.8337(8) 0.020(8) Uiso 1 1 d . . .
Si2 Si 0.10982(5) 0.00159(7) 0.84082(2) 0.01945(19) Uani 1 1 d . . .
Br1 Br 0.079385(18) 0.12936(3) 0.876517(9) 0.02678(9) Uani 1 1 d . . .
Br2 Br 0.135462(19) 0.09032(3) 0.793860(9) 0.02720(9) Uani 1 1 d . . .
C1 C -0.08307(17) 0.0001(2) 0.84033(8) 0.0174(7) Uani 1 1 d . . .
C2 C -0.10858(17) 0.0976(2) 0.82407(8) 0.0163(6) Uani 1 1 d . . .
C3 C -0.17010(17) 0.1458(3) 0.83266(8) 0.0193(7) Uani 1 1 d . . .
H2 H -0.1866 0.2103 0.8213 0.023 Uiso 1 1 calc R . .
C4 C -0.20916(17) 0.1033(2) 0.85753(8) 0.0197(7) Uani 1 1 d . A .
C5 C -0.18158(17) 0.0089(3) 0.87371(8) 0.0200(7) Uani 1 1 d . . .
H3 H -0.2060 -0.0218 0.8908 0.024 Uiso 1 1 calc R . .
C6 C -0.11989(17) -0.0429(2) 0.86615(8) 0.0185(7) Uani 1 1 d . . .
C7 C -0.06910(17) 0.1452(2) 0.79611(8) 0.0178(7) Uani 1 1 d . . .
H4 H -0.0161 0.1312 0.8063 0.021 Uiso 1 1 calc R . .
C8 C -0.27601(17) 0.1618(3) 0.86716(8) 0.0215(7) Uani 1 1 d . . .
C9 C -0.09324(18) -0.1425(2) 0.88685(8) 0.0209(7) Uani 1 1 d . . .
H5 H -0.0456 -0.1567 0.8793 0.025 Uiso 1 1 calc R . .
Si3 Si -0.08968(5) 0.05308(7) 0.75616(2) 0.0228(2) Uani 1 1 d . . .
Si4 Si -0.07100(5) 0.29117(7) 0.78675(3) 0.0245(2) Uani 1 1 d . . .
Si5 Si -0.35654(5) 0.16380(9) 0.82616(3) 0.0260(3) Uani 0.9267(19) 1 d P A 1
Si6 Si -0.31374(6) 0.10030(9) 0.90590(3) 0.0266(3) Uani 0.9267(19) 1 d P A 1
Si7 Si -0.24339(6) 0.30133(8) 0.88181(3) 0.0258(3) Uani 0.9267(19) 1 d P A 1
Si8 Si -0.3454(8) 0.0655(14) 0.8681(5) 0.049(5) Uani 0.0733(19) 1 d PD A 2
Si9 Si -0.2359(8) 0.2303(11) 0.9171(3) 0.032(4) Uani 0.0733(19) 1 d P A 2
Si10 Si -0.3112(9) 0.2738(12) 0.8351(4) 0.047(5) Uani 0.0733(19) 1 d PD A 2
Si11 Si -0.14878(6) -0.26458(8) 0.87065(3) 0.0281(2) Uani 1 1 d . . .
Si12 Si -0.06306(5) -0.12129(7) 0.93688(2) 0.0253(2) Uani 1 1 d . . .
C10 C -0.03916(18) -0.0722(3) 0.77218(8) 0.0230(7) Uani 1 1 d . . .
H6 H -0.0715 -0.1334 0.7646 0.028 Uiso 1 1 calc R . .
H7 H 0.0046 -0.0789 0.7612 0.028 Uiso 1 1 calc R . .
C11 C -0.19015(19) 0.0278(3) 0.74478(10) 0.0308(8) Uani 1 1 d . . .
H8 H -0.2162 0.0941 0.7381 0.046 Uiso 1 1 calc R . .
H9 H -0.2062 -0.0025 0.7655 0.046 Uiso 1 1 calc R . .
H10 H -0.2010 -0.0216 0.7247 0.046 Uiso 1 1 calc R . .
C12 C -0.0582(2) 0.0994(3) 0.71536(9) 0.0354(9) Uani 1 1 d . . .
H11 H -0.0699 0.0459 0.6966 0.053 Uiso 1 1 calc R . .
H12 H -0.0051 0.1112 0.7211 0.053 Uiso 1 1 calc R . .
H13 H -0.0833 0.1653 0.7070 0.053 Uiso 1 1 calc R . .
C13 C 0.0069(2) 0.3233(3) 0.76457(10) 0.0326(9) Uani 1 1 d . . .
H14 H 0.0081 0.3994 0.7605 0.049 Uiso 1 1 calc R . .
H15 H 0.0005 0.2863 0.7417 0.049 Uiso 1 1 calc R . .
H16 H 0.0532 0.3012 0.7799 0.049 Uiso 1 1 calc R . .
C14 C -0.1575(2) 0.3348(3) 0.75622(10) 0.0353(9) Uani 1 1 d . . .
H17 H -0.1566 0.4114 0.7533 0.053 Uiso 1 1 calc R . .
H18 H -0.1999 0.3150 0.7665 0.053 Uiso 1 1 calc R . .
H19 H -0.1613 0.3009 0.7329 0.053 Uiso 1 1 calc R . .
C15 C -0.0541(2) 0.3678(3) 0.82937(10) 0.0339(9) Uani 1 1 d . . .
H20 H -0.0038 0.3551 0.8424 0.051 Uiso 1 1 calc R . .
H21 H -0.0888 0.3454 0.8441 0.051 Uiso 1 1 calc R . .
H22 H -0.0607 0.4430 0.8240 0.051 Uiso 1 1 calc R . .
C16 C -0.3285(2) 0.1932(4) 0.78314(9) 0.0390(10) Uani 1 1 d D . .
H23 H -0.3027 0.2608 0.7850 0.058 Uiso 0.9267(19) 1 calc PR A 1
H24 H -0.3723 0.1969 0.7640 0.058 Uiso 0.9267(19) 1 calc PR A 1
H25 H -0.2959 0.1374 0.7778 0.058 Uiso 0.9267(19) 1 calc PR A 1
H26 H -0.3616 0.1332 0.7834 0.058 Uiso 0.0733(19) 1 calc PR A 2
H27 H -0.2813 0.1681 0.7787 0.058 Uiso 0.0733(19) 1 calc PR A 2
H28 H -0.3505 0.2424 0.7642 0.058 Uiso 0.0733(19) 1 calc PR A 2
C17 C -0.4281(2) 0.2670(4) 0.82893(11) 0.0379(10) Uani 0.9267(19) 1 d P A 1
H29 H -0.4462 0.2576 0.8511 0.057 Uiso 0.9267(19) 1 calc PR A 1
H30 H -0.4690 0.2598 0.8084 0.057 Uiso 0.9267(19) 1 calc PR A 1
H31 H -0.4063 0.3371 0.8287 0.057 Uiso 0.9267(19) 1 calc PR A 1
C18 C -0.4058(3) 0.1567(5) 0.91003(15) 0.0373(12) Uani 0.9267(19) 1 d PU A 1
H32 H -0.4023 0.2336 0.9118 0.056 Uiso 0.9267(19) 1 calc PR A 1
H33 H -0.4201 0.1286 0.9315 0.056 Uiso 0.9267(19) 1 calc PR A 1
H34 H -0.4428 0.1373 0.8889 0.056 Uiso 0.9267(19) 1 calc PR A 1
C19 C -0.3341(2) -0.0444(3) 0.90293(12) 0.0439(11) Uani 1 1 d . . .
H35 H -0.2896 -0.0831 0.9007 0.066 Uiso 0.9267(19) 1 calc PR A 1
H36 H -0.3729 -0.0584 0.8820 0.066 Uiso 0.9267(19) 1 calc PR A 1
H37 H -0.3504 -0.0674 0.9246 0.066 Uiso 0.9267(19) 1 calc PR A 1
H38 H -0.3785 -0.0881 0.8989 0.066 Uiso 0.0733(19) 1 calc PR A 2
H39 H -0.3264 -0.0135 0.9269 0.066 Uiso 0.0733(19) 1 calc PR A 2
H40 H -0.2917 -0.0880 0.9008 0.066 Uiso 0.0733(19) 1 calc PR A 2
C20 C -0.2484(2) 0.1188(3) 0.95027(10) 0.0394(10) Uani 1 1 d . . .
H41 H -0.2002 0.0898 0.9488 0.059 Uiso 0.9267(19) 1 calc PR A 1
H42 H -0.2676 0.0822 0.9690 0.059 Uiso 0.9267(19) 1 calc PR A 1
H43 H -0.2435 0.1941 0.9559 0.059 Uiso 0.9267(19) 1 calc PR A 1
H44 H -0.2187 0.0578 0.9464 0.059 Uiso 0.0733(19) 1 calc PR A 2
H45 H -0.3002 0.0984 0.9463 0.059 Uiso 0.0733(19) 1 calc PR A 2
H46 H -0.2325 0.1441 0.9748 0.059 Uiso 0.0733(19) 1 calc PR A 2
C21 C -0.2986(3) 0.3735(4) 0.91049(13) 0.0393(11) Uani 0.9267(19) 1 d PU A 1
H47 H -0.3498 0.3790 0.8978 0.059 Uiso 0.9267(19) 1 calc PR A 1
H48 H -0.2783 0.4442 0.9158 0.059 Uiso 0.9267(19) 1 calc PR A 1
H49 H -0.2965 0.3349 0.9329 0.059 Uiso 0.9267(19) 1 calc PR A 1
C22 C -0.1468(2) 0.2956(3) 0.90881(10) 0.0335(9) Uani 1 1 d . . .
H50 H -0.1153 0.2585 0.8952 0.050 Uiso 0.9267(19) 1 calc PR A 1
H51 H -0.1466 0.2580 0.9312 0.050 Uiso 0.9267(19) 1 calc PR A 1
H52 H -0.1283 0.3673 0.9141 0.050 Uiso 0.9267(19) 1 calc PR A 1
H53 H -0.1592 0.3496 0.8903 0.050 Uiso 0.0733(19) 1 calc PR A 2
H54 H -0.1155 0.2421 0.9010 0.050 Uiso 0.0733(19) 1 calc PR A 2
H55 H -0.1206 0.3281 0.9310 0.050 Uiso 0.0733(19) 1 calc PR A 2
C23 C -0.2474(2) 0.3960(3) 0.84348(10) 0.0343(9) Uani 1 1 d . . .
H56 H -0.2201 0.3668 0.8263 0.051 Uiso 0.9267(19) 1 calc PR A 1
H57 H -0.2256 0.4633 0.8525 0.051 Uiso 0.9267(19) 1 calc PR A 1
H58 H -0.2987 0.4071 0.8317 0.051 Uiso 0.9267(19) 1 calc PR A 1
H59 H -0.2691 0.4535 0.8277 0.051 Uiso 0.0733(19) 1 calc PR A 2
H60 H -0.1992 0.3780 0.8385 0.051 Uiso 0.0733(19) 1 calc PR A 2
H61 H -0.2419 0.4183 0.8684 0.051 Uiso 0.0733(19) 1 calc PR A 2
C24 C -0.386(4) 0.140(6) 0.9039(18) 0.041(11) Uani 0.0733(19) 1 d PDU A 2
H62 H -0.4289 0.1010 0.9087 0.061 Uiso 0.0733(19) 1 calc PR A 2
H63 H -0.4016 0.2104 0.8952 0.061 Uiso 0.0733(19) 1 calc PR A 2
H64 H -0.3491 0.1454 0.9260 0.061 Uiso 0.0733(19) 1 calc PR A 2
C25 C -0.4042(2) 0.0336(4) 0.81899(11) 0.0479(11) Uani 1 1 d . . .
H65 H -0.4209 0.0130 0.8408 0.072 Uiso 0.9267(19) 1 calc PR A 1
H66 H -0.3701 -0.0195 0.8133 0.072 Uiso 0.9267(19) 1 calc PR A 1
H67 H -0.4466 0.0392 0.7992 0.072 Uiso 0.9267(19) 1 calc PR A 1
H68 H -0.4419 -0.0188 0.8208 0.072 Uiso 0.0733(19) 1 calc PR A 2
H69 H -0.3716 0.0059 0.8040 0.072 Uiso 0.0733(19) 1 calc PR A 2
H70 H -0.4277 0.0982 0.8083 0.072 Uiso 0.0733(19) 1 calc PR A 2
C26 C -0.298(4) 0.343(5) 0.9283(17) 0.040(9) Uani 0.0733(19) 1 d PU A 2
H71 H -0.2949 0.4032 0.9125 0.060 Uiso 0.0733(19) 1 calc PR A 2
H72 H -0.2811 0.3645 0.9532 0.060 Uiso 0.0733(19) 1 calc PR A 2
H73 H -0.3487 0.3185 0.9247 0.060 Uiso 0.0733(19) 1 calc PR A 2
C27 C -0.405(3) 0.337(5) 0.8467(13) 0.036(12) Uani 0.0733(19) 1 d PU A 2
H74 H -0.4422 0.2819 0.8457 0.054 Uiso 0.0733(19) 1 calc PR A 2
H75 H -0.4238 0.3921 0.8292 0.054 Uiso 0.0733(19) 1 calc PR A 2
H76 H -0.3943 0.3679 0.8707 0.054 Uiso 0.0733(19) 1 calc PR A 2
C28 C -0.1043(2) -0.3810(3) 0.89596(11) 0.0402(10) Uani 1 1 d . . .
H77 H -0.1134 -0.3794 0.9204 0.060 Uiso 1 1 calc R . .
H78 H -0.0513 -0.3791 0.8967 0.060 Uiso 1 1 calc R . .
H79 H -0.1250 -0.4458 0.8841 0.060 Uiso 1 1 calc R . .
C29 C -0.1497(2) -0.2858(3) 0.82203(10) 0.0440(10) Uani 1 1 d . . .
H80 H -0.0994 -0.2969 0.8186 0.066 Uiso 1 1 calc R . .
H81 H -0.1706 -0.2237 0.8085 0.066 Uiso 1 1 calc R . .
H82 H -0.1796 -0.3477 0.8136 0.066 Uiso 1 1 calc R . .
C30 C -0.2465(2) -0.2624(3) 0.87473(13) 0.0476(11) Uani 1 1 d . . .
H83 H -0.2699 -0.3291 0.8660 0.071 Uiso 1 1 calc R . .
H84 H -0.2718 -0.2042 0.8605 0.071 Uiso 1 1 calc R . .
H85 H -0.2496 -0.2529 0.8998 0.071 Uiso 1 1 calc R . .
C31 C -0.1334(2) -0.1617(3) 0.96331(10) 0.0398(10) Uani 1 1 d . . .
H86 H -0.1120 -0.1572 0.9889 0.060 Uiso 1 1 calc R . .
H87 H -0.1489 -0.2342 0.9572 0.060 Uiso 1 1 calc R . .
H88 H -0.1760 -0.1147 0.9576 0.060 Uiso 1 1 calc R . .
C32 C 0.0215(2) -0.2011(3) 0.95297(10) 0.0362(9) Uani 1 1 d . . .
H89 H 0.0591 -0.1820 0.9394 0.054 Uiso 1 1 calc R . .
H90 H 0.0097 -0.2761 0.9496 0.054 Uiso 1 1 calc R . .
H91 H 0.0400 -0.1871 0.9784 0.054 Uiso 1 1 calc R . .
C33 C -0.0387(2) 0.0199(3) 0.94600(9) 0.0328(9) Uani 1 1 d . . .
H92 H -0.0205 0.0299 0.9717 0.049 Uiso 1 1 calc R . .
H93 H -0.0824 0.0637 0.9381 0.049 Uiso 1 1 calc R . .
H94 H -0.0005 0.0404 0.9330 0.049 Uiso 1 1 calc R . .
C34 C 0.19563(17) -0.0776(2) 0.86049(8) 0.0180(7) Uani 1 1 d . . .
C35 C 0.25421(17) -0.0386(2) 0.88731(8) 0.0184(7) Uani 1 1 d . . .
C36 C 0.31015(17) -0.1072(2) 0.90321(8) 0.0195(7) Uani 1 1 d . . .
H95 H 0.3473 -0.0805 0.9218 0.023 Uiso 1 1 calc R . .
C37 C 0.31484(17) -0.2126(2) 0.89345(8) 0.0197(7) Uani 1 1 d . . .
C38 C 0.26016(17) -0.2454(3) 0.86449(8) 0.0216(7) Uani 1 1 d . . .
H96 H 0.2625 -0.3152 0.8559 0.026 Uiso 1 1 calc R . .
C39 C 0.20263(17) -0.1809(2) 0.84761(8) 0.0184(7) Uani 1 1 d . . .
C40 C 0.26176(17) 0.0754(2) 0.89930(8) 0.0195(7) Uani 1 1 d . . .
H97 H 0.2149 0.1070 0.8860 0.023 Uiso 1 1 calc R . .
C41 C 0.37397(18) -0.2891(3) 0.91366(9) 0.0246(8) Uani 1 1 d . . .
C42 C 0.15279(17) -0.2244(3) 0.81399(8) 0.0202(7) Uani 1 1 d . . .
H98 H 0.1112 -0.1731 0.8092 0.024 Uiso 1 1 calc R . .
Si13 Si 0.33411(5) 0.15353(7) 0.88122(3) 0.0235(2) Uani 1 1 d . . .
Si14 Si 0.25415(5) 0.09523(7) 0.94775(2) 0.0224(2) Uani 1 1 d . . .
Si15 Si 0.44387(6) -0.22346(8) 0.95134(3) 0.0302(2) Uani 1 1 d . . .
Si16 Si 0.31915(6) -0.39007(8) 0.93590(3) 0.0326(2) Uani 1 1 d . . .
Si17 Si 0.42874(6) -0.35439(8) 0.88162(3) 0.0339(2) Uani 1 1 d . . .
Si18 Si 0.19615(5) -0.21292(8) 0.77232(3) 0.0269(2) Uani 1 1 d . . .
Si19 Si 0.10591(5) -0.35514(7) 0.81900(3) 0.0241(2) Uani 1 1 d . . .
C43 C 0.40614(19) 0.2152(3) 0.91642(10) 0.0331(9) Uani 1 1 d . . .
H99 H 0.4337 0.1600 0.9313 0.050 Uiso 1 1 calc R . .
H100 H 0.3828 0.2615 0.9314 0.050 Uiso 1 1 calc R . .
H101 H 0.4397 0.2563 0.9051 0.050 Uiso 1 1 calc R . .
C44 C 0.3803(2) 0.0716(3) 0.85178(11) 0.0376(9) Uani 1 1 d . . .
H102 H 0.4135 0.1158 0.8412 0.056 Uiso 1 1 calc R . .
H103 H 0.3432 0.0404 0.8328 0.056 Uiso 1 1 calc R . .
H104 H 0.4084 0.0155 0.8659 0.056 Uiso 1 1 calc R . .
C45 C 0.2843(2) 0.2634(3) 0.85379(10) 0.0338(9) Uani 1 1 d . . .
H105 H 0.3200 0.3133 0.8477 0.051 Uiso 1 1 calc R . .
H106 H 0.2525 0.2996 0.8675 0.051 Uiso 1 1 calc R . .
H107 H 0.2544 0.2346 0.8318 0.051 Uiso 1 1 calc R . .
C46 C 0.2222(2) 0.2331(3) 0.95290(10) 0.0322(9) Uani 1 1 d . . .
H108 H 0.1752 0.2446 0.9364 0.048 Uiso 1 1 calc R . .
H109 H 0.2587 0.2829 0.9475 0.048 Uiso 1 1 calc R . .
H110 H 0.2159 0.2439 0.9775 0.048 Uiso 1 1 calc R . .
C47 C 0.3412(2) 0.0807(3) 0.98198(9) 0.0324(9) Uani 1 1 d . . .
H111 H 0.3300 0.0829 1.0060 0.049 Uiso 1 1 calc R . .
H112 H 0.3747 0.1384 0.9794 0.049 Uiso 1 1 calc R . .
H113 H 0.3644 0.0133 0.9785 0.049 Uiso 1 1 calc R . .
C48 C 0.18665(19) -0.0025(3) 0.95835(9) 0.0274(8) Uani 1 1 d . . .
H114 H 0.1796 0.0089 0.9828 0.041 Uiso 1 1 calc R . .
H115 H 0.2052 -0.0738 0.9562 0.041 Uiso 1 1 calc R . .
H116 H 0.1397 0.0063 0.9416 0.041 Uiso 1 1 calc R . .
C49 C 0.48470(19) -0.0968(3) 0.93886(10) 0.0328(9) Uani 1 1 d . . .
H117 H 0.4626 -0.0374 0.9492 0.049 Uiso 1 1 calc R . .
H118 H 0.4750 -0.0899 0.9128 0.049 Uiso 1 1 calc R . .
H119 H 0.5378 -0.0972 0.9481 0.049 Uiso 1 1 calc R . .
C50 C 0.5259(2) -0.3098(3) 0.96817(12) 0.0513(12) Uani 1 1 d . . .
H120 H 0.5541 -0.2808 0.9905 0.077 Uiso 1 1 calc R . .
H121 H 0.5571 -0.3124 0.9503 0.077 Uiso 1 1 calc R . .
H122 H 0.5093 -0.3810 0.9724 0.077 Uiso 1 1 calc R . .
C51 C 0.4044(2) -0.1920(3) 0.99162(10) 0.0423(10) Uani 1 1 d . . .
H123 H 0.4389 -0.1474 1.0080 0.063 Uiso 1 1 calc R . .
H124 H 0.3961 -0.2574 1.0038 0.063 Uiso 1 1 calc R . .
H125 H 0.3578 -0.1546 0.9841 0.063 Uiso 1 1 calc R . .
C52 C 0.3755(3) -0.4687(3) 0.97310(12) 0.0525(12) Uani 1 1 d . . .
H126 H 0.3441 -0.5202 0.9819 0.079 Uiso 1 1 calc R . .
H127 H 0.3973 -0.4214 0.9926 0.079 Uiso 1 1 calc R . .
H128 H 0.4146 -0.5055 0.9642 0.079 Uiso 1 1 calc R . .
C53 C 0.2443(2) -0.3230(3) 0.95344(11) 0.0402(10) Uani 1 1 d . . .
H129 H 0.2153 -0.2795 0.9346 0.060 Uiso 1 1 calc R . .
H130 H 0.2659 -0.2783 0.9738 0.060 Uiso 1 1 calc R . .
H131 H 0.2125 -0.3759 0.9612 0.060 Uiso 1 1 calc R . .
C54 C 0.2736(2) -0.4933(3) 0.90434(11) 0.0417(10) Uani 1 1 d . . .
H132 H 0.2500 -0.5450 0.9174 0.063 Uiso 1 1 calc R . .
H133 H 0.3104 -0.5286 0.8934 0.063 Uiso 1 1 calc R . .
H134 H 0.2365 -0.4606 0.8857 0.063 Uiso 1 1 calc R . .
C55 C 0.4768(2) -0.4788(3) 0.89954(13) 0.0548(13) Uani 1 1 d . . .
H135 H 0.5056 -0.5054 0.8826 0.082 Uiso 1 1 calc R . .
H136 H 0.4404 -0.5316 0.9029 0.082 Uiso 1 1 calc R . .
H137 H 0.5096 -0.4642 0.9225 0.082 Uiso 1 1 calc R . .
C56 C 0.4980(2) -0.2610(4) 0.86999(12) 0.0482(11) Uani 1 1 d . . .
H138 H 0.5354 -0.2457 0.8914 0.072 Uiso 1 1 calc R . .
H139 H 0.4736 -0.1954 0.8607 0.072 Uiso 1 1 calc R . .
H140 H 0.5215 -0.2927 0.8518 0.072 Uiso 1 1 calc R . .
C57 C 0.3753(2) -0.3969(3) 0.83687(11) 0.0398(10) Uani 1 1 d . . .
H141 H 0.4086 -0.4297 0.8232 0.060 Uiso 1 1 calc R . .
H142 H 0.3518 -0.3355 0.8239 0.060 Uiso 1 1 calc R . .
H143 H 0.3376 -0.4478 0.8402 0.060 Uiso 1 1 calc R . .
C58 C 0.2805(2) -0.1300(3) 0.78213(10) 0.0355(9) Uani 1 1 d . . .
H144 H 0.3049 -0.1317 0.7617 0.053 Uiso 1 1 calc R . .
H145 H 0.3139 -0.1574 0.8033 0.053 Uiso 1 1 calc R . .
H146 H 0.2670 -0.0573 0.7866 0.053 Uiso 1 1 calc R . .
C59 C 0.1292(2) -0.1528(3) 0.73463(9) 0.0372(9) Uani 1 1 d . . .
H147 H 0.1167 -0.0816 0.7413 0.056 Uiso 1 1 calc R . .
H148 H 0.0846 -0.1959 0.7294 0.056 Uiso 1 1 calc R . .
H149 H 0.1511 -0.1493 0.7134 0.056 Uiso 1 1 calc R . .
C60 C 0.2202(2) -0.3426(3) 0.75422(10) 0.0391(10) Uani 1 1 d . . .
H150 H 0.2433 -0.3306 0.7337 0.059 Uiso 1 1 calc R . .
H151 H 0.1754 -0.3845 0.7467 0.059 Uiso 1 1 calc R . .
H152 H 0.2543 -0.3807 0.7728 0.059 Uiso 1 1 calc R . .
C61 C 0.0806(2) -0.3610(3) 0.86391(9) 0.0304(8) Uani 1 1 d . . .
H153 H 0.0509 -0.4239 0.8654 0.046 Uiso 1 1 calc R . .
H154 H 0.0524 -0.2980 0.8674 0.046 Uiso 1 1 calc R . .
H155 H 0.1254 -0.3640 0.8825 0.046 Uiso 1 1 calc R . .
C62 C 0.02289(19) -0.3605(3) 0.78176(10) 0.0303(8) Uani 1 1 d . . .
H156 H -0.0076 -0.4209 0.7853 0.045 Uiso 1 1 calc R . .
H157 H 0.0386 -0.3677 0.7589 0.045 Uiso 1 1 calc R . .
H158 H -0.0056 -0.2955 0.7817 0.045 Uiso 1 1 calc R . .
C63 C 0.1587(2) -0.4790(3) 0.81478(10) 0.0334(9) Uani 1 1 d . . .
H159 H 0.2108 -0.4675 0.8250 0.050 Uiso 1 1 calc R . .
H160 H 0.1529 -0.4979 0.7895 0.050 Uiso 1 1 calc R . .
H161 H 0.1400 -0.5361 0.8277 0.050 Uiso 1 1 calc R . .
C64 C 0.5525(3) 0.0970(4) 0.43175(14) 0.0625(14) Uani 1 1 d . . .
H162 H 0.5110 0.0680 0.4146 0.094 Uiso 1 1 calc R . .
H163 H 0.5969 0.0937 0.4216 0.094 Uiso 1 1 calc R . .
H164 H 0.5423 0.1704 0.4369 0.094 Uiso 1 1 calc R . .
C65 C 0.5640(3) 0.0336(4) 0.46579(13) 0.0571(13) Uani 1 1 d . . .
H165 H 0.6063 0.0630 0.4829 0.068 Uiso 1 1 calc R . .
H166 H 0.5762 -0.0398 0.4605 0.068 Uiso 1 1 calc R . .
C66 C 0.4960(3) 0.0329(4) 0.48344(12) 0.0528(12) Uani 1 1 d . . .
H167 H 0.4851 0.1062 0.4895 0.063 Uiso 1 1 calc R . .
H168 H 0.4533 0.0066 0.4658 0.063 Uiso 1 1 calc R . .

loop_
_atom_site_aniso_label
_atom_site_aniso_U_11
_atom_site_aniso_U_22
_atom_site_aniso_U_33
_atom_site_aniso_U_23
_atom_site_aniso_U_13
_atom_site_aniso_U_12
Si1 0.0203(5) 0.0201(5) 0.0200(5) 0.0001(4) 0.0078(4) 0.0007(4)
Si2 0.0192(5) 0.0200(5) 0.0196(5) 0.0005(4) 0.0050(4) 0.0004(4)
Br1 0.02401(18) 0.02826(19) 0.02773(19) -0.00722(15) 0.00436(14) 0.00375(15)
Br2 0.02511(18) 0.0314(2) 0.02705(19) 0.00765(15) 0.00988(14) 0.00091(15)
C1 0.0171(16) 0.0184(16) 0.0172(16) -0.0015(13) 0.0047(13) -0.0016(13)
C2 0.0179(16) 0.0174(16) 0.0141(15) 0.0000(12) 0.0042(13) -0.0022(13)
C3 0.0198(17) 0.0206(17) 0.0177(16) 0.0041(13) 0.0044(13) 0.0006(14)
C4 0.0174(16) 0.0242(17) 0.0174(16) -0.0005(13) 0.0035(13) 0.0014(14)
C5 0.0204(17) 0.0266(18) 0.0143(16) 0.0033(14) 0.0067(13) -0.0024(14)
C6 0.0185(16) 0.0190(16) 0.0177(17) -0.0006(13) 0.0031(13) -0.0010(13)
C7 0.0152(16) 0.0213(17) 0.0184(16) 0.0014(13) 0.0067(13) -0.0008(13)
C8 0.0197(17) 0.0260(18) 0.0205(17) 0.0020(14) 0.0080(14) 0.0069(14)
C9 0.0234(17) 0.0198(17) 0.0212(17) 0.0023(14) 0.0087(14) 0.0002(14)
Si3 0.0252(5) 0.0266(5) 0.0175(5) 0.0005(4) 0.0061(4) -0.0003(4)
Si4 0.0270(5) 0.0216(5) 0.0269(5) 0.0044(4) 0.0105(4) 0.0014(4)
Si5 0.0195(5) 0.0358(6) 0.0227(5) 0.0010(4) 0.0044(4) 0.0042(4)
Si6 0.0246(6) 0.0335(6) 0.0251(6) 0.0053(5) 0.0132(4) 0.0053(5)
Si7 0.0296(6) 0.0247(6) 0.0242(6) -0.0001(4) 0.0078(4) 0.0051(4)
Si8 0.024(8) 0.050(10) 0.074(13) -0.004(9) 0.015(8) 0.010(7)
Si9 0.048(9) 0.034(8) 0.017(7) -0.007(6) 0.015(6) 0.007(7)
Si10 0.053(10) 0.048(10) 0.042(10) 0.018(8) 0.013(8) 0.030(8)
Si11 0.0305(5) 0.0227(5) 0.0324(6) 0.0021(4) 0.0096(4) -0.0032(4)
Si12 0.0322(5) 0.0256(5) 0.0190(5) 0.0046(4) 0.0077(4) 0.0048(4)
C10 0.0222(18) 0.0243(18) 0.0233(18) -0.0022(14) 0.0069(14) -0.0017(14)
C11 0.0268(19) 0.035(2) 0.029(2) -0.0079(16) 0.0015(16) -0.0005(16)
C12 0.048(2) 0.039(2) 0.0227(19) 0.0032(16) 0.0138(17) -0.0005(19)
C13 0.033(2) 0.027(2) 0.040(2) 0.0046(17) 0.0145(17) -0.0024(16)
C14 0.034(2) 0.035(2) 0.039(2) 0.0141(17) 0.0121(17) 0.0072(17)
C15 0.042(2) 0.0258(19) 0.037(2) -0.0008(17) 0.0149(18) -0.0045(17)
C16 0.026(2) 0.064(3) 0.026(2) 0.0075(19) 0.0006(16) 0.0055(19)
C17 0.025(2) 0.055(3) 0.033(2) 0.008(2) 0.0066(18) 0.014(2)
C18 0.029(3) 0.053(3) 0.035(3) 0.000(2) 0.020(2) 0.010(2)
C19 0.033(2) 0.044(2) 0.061(3) 0.011(2) 0.025(2) -0.0005(19)
C20 0.046(2) 0.047(2) 0.029(2) 0.0078(18) 0.0154(18) 0.014(2)
C21 0.049(3) 0.036(3) 0.036(3) -0.002(2) 0.017(2) 0.008(2)
C22 0.037(2) 0.032(2) 0.032(2) -0.0051(17) 0.0065(17) -0.0035(17)
C23 0.041(2) 0.027(2) 0.037(2) 0.0031(16) 0.0100(18) 0.0053(17)
C24 0.04(2) 0.056(19) 0.031(19) 0.009(17) 0.017(18) 0.002(19)
C25 0.044(3) 0.058(3) 0.041(2) -0.003(2) 0.008(2) -0.006(2)
C26 0.044(17) 0.041(18) 0.039(18) -0.005(17) 0.021(17) 0.020(16)
C27 0.04(2) 0.05(2) 0.02(2) 0.018(19) 0.023(18) 0.04(2)
C28 0.046(2) 0.025(2) 0.052(3) 0.0030(18) 0.017(2) -0.0034(18)
C29 0.051(3) 0.043(2) 0.037(2) -0.0105(19) 0.008(2) -0.020(2)
C30 0.035(2) 0.038(2) 0.071(3) -0.005(2) 0.015(2) -0.0040(19)
C31 0.053(3) 0.041(2) 0.030(2) 0.0049(18) 0.0208(19) 0.002(2)
C32 0.043(2) 0.036(2) 0.028(2) 0.0044(17) 0.0019(17) 0.0078(18)
C33 0.041(2) 0.035(2) 0.0214(19) -0.0015(16) 0.0017(16) 0.0017(17)
C34 0.0198(16) 0.0191(16) 0.0158(16) 0.0032(13) 0.0052(13) -0.0009(13)
C35 0.0224(17) 0.0180(16) 0.0174(16) 0.0011(13) 0.0102(14) 0.0000(13)
C36 0.0171(16) 0.0224(17) 0.0189(17) -0.0008(13) 0.0033(13) -0.0006(13)
C37 0.0203(17) 0.0209(17) 0.0192(17) 0.0039(13) 0.0071(13) 0.0027(14)
C38 0.0245(18) 0.0189(17) 0.0220(18) -0.0021(14) 0.0064(14) -0.0014(14)
C39 0.0172(16) 0.0237(17) 0.0152(16) 0.0031(13) 0.0056(13) -0.0029(13)
C40 0.0193(17) 0.0187(17) 0.0204(17) -0.0014(13) 0.0037(13) 0.0014(13)
C41 0.0247(18) 0.0191(17) 0.0286(19) 0.0000(14) 0.0017(15) 0.0029(14)
C42 0.0208(17) 0.0219(17) 0.0177(17) -0.0018(13) 0.0035(13) 0.0013(14)
Si13 0.0262(5) 0.0203(5) 0.0261(5) -0.0003(4) 0.0101(4) -0.0026(4)
Si14 0.0260(5) 0.0209(5) 0.0209(5) -0.0016(4) 0.0059(4) -0.0005(4)
Si15 0.0287(5) 0.0255(5) 0.0317(6) -0.0007(4) -0.0049(4) 0.0025(4)
Si16 0.0395(6) 0.0221(5) 0.0334(6) 0.0064(4) 0.0006(5) -0.0001(4)
Si17 0.0275(5) 0.0308(6) 0.0422(6) -0.0081(5) 0.0040(5) 0.0078(5)
Si18 0.0277(5) 0.0340(6) 0.0210(5) -0.0037(4) 0.0092(4) 0.0026(4)
Si19 0.0244(5) 0.0209(5) 0.0266(5) -0.0035(4) 0.0038(4) -0.0006(4)
C43 0.028(2) 0.033(2) 0.039(2) 0.0013(17) 0.0092(17) -0.0057(17)
C44 0.043(2) 0.033(2) 0.044(2) -0.0023(18) 0.0252(19) -0.0049(18)
C45 0.043(2) 0.0237(19) 0.036(2) 0.0065(16) 0.0110(18) -0.0027(17)
C46 0.042(2) 0.027(2) 0.028(2) -0.0029(16) 0.0090(17) 0.0040(17)
C47 0.038(2) 0.032(2) 0.0253(19) -0.0017(16) 0.0025(16) -0.0004(17)
C48 0.033(2) 0.0294(19) 0.0221(18) 0.0015(15) 0.0100(15) -0.0021(16)
C49 0.0218(19) 0.033(2) 0.041(2) -0.0017(17) 0.0016(16) -0.0014(16)
C50 0.044(3) 0.036(2) 0.060(3) -0.003(2) -0.023(2) 0.006(2)
C51 0.061(3) 0.037(2) 0.025(2) 0.0001(17) -0.0017(19) -0.005(2)
C52 0.068(3) 0.036(2) 0.047(3) 0.015(2) -0.004(2) -0.003(2)
C53 0.045(2) 0.039(2) 0.038(2) 0.0092(18) 0.0124(19) -0.0055(19)
C54 0.048(3) 0.026(2) 0.048(3) 0.0037(18) 0.001(2) -0.0047(18)
C55 0.046(3) 0.039(3) 0.073(3) -0.013(2) -0.002(2) 0.018(2)
C56 0.037(2) 0.056(3) 0.055(3) -0.021(2) 0.018(2) -0.001(2)
C57 0.033(2) 0.043(2) 0.045(2) -0.0136(19) 0.0097(18) 0.0057(18)
C58 0.033(2) 0.042(2) 0.035(2) 0.0057(18) 0.0153(17) 0.0011(18)
C59 0.042(2) 0.050(2) 0.0215(19) -0.0018(17) 0.0111(17) 0.0087(19)
C60 0.042(2) 0.046(2) 0.033(2) -0.0088(18) 0.0150(18) 0.0079(19)
C61 0.033(2) 0.0263(19) 0.032(2) 0.0039(16) 0.0079(16) -0.0004(16)
C62 0.0274(19) 0.0245(19) 0.037(2) -0.0067(16) 0.0014(16) -0.0011(16)
C63 0.033(2) 0.0256(19) 0.040(2) -0.0081(17) 0.0021(17) 0.0023(16)
C64 0.054(3) 0.060(3) 0.073(4) -0.010(3) 0.012(3) -0.014(3)
C65 0.049(3) 0.047(3) 0.071(3) -0.011(2) 0.002(2) -0.002(2)
C66 0.051(3) 0.045(3) 0.058(3) -0.015(2) 0.001(2) 0.006(2)

loop_
_atom_type_symbol
_atom_type_description
_atom_type_scat_dispersion_real
_atom_type_scat_dispersion_imag
_atom_type_scat_source
C C 0.0033 0.0016 'International Tables Vol C Tables 4.2.6.8 and 6.1.1.4'
H H 0.0000 0.0000 'International Tables Vol C Tables 4.2.6.8 and 6.1.1.4'
Si Si 0.0817 0.0704 'International Tables Vol C Tables 4.2.6.8 and 6.1.1.4'
Br Br -0.2901 2.4595 'International Tables Vol C Tables 4.2.6.8 and 6.1.1.4'

loop_
_geom_angle_atom_site_label_1
_geom_angle_atom_site_label_2
_geom_angle_atom_site_label_3
_geom_angle
_geom_angle_site_symmetry_1
C10 Si1 C1 107.11(14) .
C10 Si1 Si2 111.62(11) .
C1 Si1 Si2 113.39(10) .
C10 Si1 H1 108.5(13) .
C1 Si1 H1 111.8(13) .
Si2 Si1 H1 104.3(13) .
C34 Si2 Br2 106.53(10) .
C34 Si2 Br1 115.54(10) .
Br2 Si2 Br1 103.86(4) .
C34 Si2 Si1 124.56(10) .
Br2 Si2 Si1 106.89(4) .
Br1 Si2 Si1 97.51(4) .
C6 C1 C2 118.3(3) .
C6 C1 Si1 123.7(2) .
C2 C1 Si1 117.5(2) .
C3 C2 C1 119.8(3) .
C3 C2 C7 121.3(3) .
C1 C2 C7 118.8(3) .
C2 C3 C4 123.1(3) .
C2 C3 H2 118.4 .
C4 C3 H2 118.4 .
C5 C4 C3 115.6(3) .
C5 C4 C8 123.0(3) .
C3 C4 C8 121.3(3) .
C4 C5 C6 123.7(3) .
C4 C5 H3 118.2 .
C6 C5 H3 118.2 .
C5 C6 C1 119.4(3) .
C5 C6 C9 118.6(3) .
C1 C6 C9 122.0(3) .
C2 C7 Si4 121.7(2) .
C2 C7 Si3 105.6(2) .
Si4 C7 Si3 117.38(16) .
C2 C7 H4 103.2 .
Si4 C7 H4 103.2 .
Si3 C7 H4 103.2 .
C4 C8 Si8 107.0(5) .
C4 C8 Si10 113.1(5) .
Si8 C8 Si10 111.6(8) .
C4 C8 Si7 106.8(2) .
Si8 C8 Si7 144.6(5) .
Si10 C8 Si7 63.0(5) .
C4 C8 Si6 114.8(2) .
Si8 C8 Si6 47.9(6) .
Si10 C8 Si6 131.8(5) .
Si7 C8 Si6 107.05(16) .
C4 C8 Si5 109.9(2) .
Si8 C8 Si5 65.2(6) .
Si10 C8 Si5 50.3(5) .
Si7 C8 Si5 111.79(16) .
Si6 C8 Si5 106.57(16) .
C4 C8 Si9 105.0(5) .
Si8 C8 Si9 113.2(7) .
Si10 C8 Si9 106.8(6) .
Si7 C8 Si9 46.9(4) .
Si6 C8 Si9 65.6(4) .
Si5 C8 Si9 143.8(4) .
C6 C9 Si11 114.3(2) .
C6 C9 Si12 113.8(2) .
Si11 C9 Si12 118.41(16) .
C6 C9 H5 102.4 .
Si11 C9 H5 102.4 .
Si12 C9 H5 102.4 .
C11 Si3 C12 109.09(18) .
C11 Si3 C10 109.97(16) .
C12 Si3 C10 108.53(16) .
C11 Si3 C7 109.01(15) .
C12 Si3 C7 115.50(16) .
C10 Si3 C7 104.60(14) .
C13 Si4 C15 105.75(17) .
C13 Si4 C14 107.49(17) .
C15 Si4 C14 111.26(18) .
C13 Si4 C7 108.33(15) .
C15 Si4 C7 110.68(15) .
C14 Si4 C7 112.98(16) .
C16 Si5 C25 104.9(2) .
C16 Si5 C17 103.63(19) .
C25 Si5 C17 107.7(2) .
C16 Si5 C8 114.18(16) .
C25 Si5 C8 111.92(18) .
C17 Si5 C8 113.76(18) .
C19 Si6 C18 101.6(2) .
C19 Si6 C20 105.17(19) .
C18 Si6 C20 107.9(2) .
C19 Si6 C8 116.84(17) .
C18 Si6 C8 112.7(2) .
C20 Si6 C8 111.75(17) .
C21 Si7 C22 105.7(2) .
C21 Si7 C23 101.52(19) .
C22 Si7 C23 109.61(18) .
C21 Si7 C8 116.24(19) .
C22 Si7 C8 109.54(16) .
C23 Si7 C8 113.68(16) .
C8 Si8 C19 122.4(10) .
C8 Si8 C24 94(3) .
C19 Si8 C24 82(3) .
C8 Si8 C25 112.3(10) .
C19 Si8 C25 117.7(9) .
C24 Si8 C25 123(3) .
C22 Si9 C26 107(2) .
C22 Si9 C20 129.5(8) .
C26 Si9 C20 104(2) .
C22 Si9 C8 100.9(6) .
C26 Si9 C8 113(2) .
C20 Si9 C8 102.9(7) .
C8 Si10 C23 111.9(8) .
C8 Si10 C27 110.6(16) .
C23 Si10 C27 100(2) .
C8 Si10 C16 101.7(7) .
C23 Si10 C16 119.7(8) .
C27 Si10 C16 113.6(19) .
C30 Si11 C28 107.90(19) .
C30 Si11 C29 105.7(2) .
C28 Si11 C29 108.4(2) .
C30 Si11 C9 116.04(17) .
C28 Si11 C9 108.88(17) .
C29 Si11 C9 109.71(16) .
C33 Si12 C32 107.71(18) .
C33 Si12 C31 109.35(18) .
C32 Si12 C31 107.79(18) .
C33 Si12 C9 109.63(15) .
C32 Si12 C9 108.26(16) .
C31 Si12 C9 113.91(17) .
Si1 C10 Si3 110.62(16) .
Si1 C10 H6 109.5 .
Si3 C10 H6 109.5 .
Si1 C10 H7 109.5 .
Si3 C10 H7 109.5 .
H6 C10 H7 108.1 .
Si3 C11 H8 109.5 .
Si3 C11 H9 109.5 .
H8 C11 H9 109.5 .
Si3 C11 H10 109.5 .
H8 C11 H10 109.5 .
H9 C11 H10 109.5 .
Si3 C12 H11 109.5 .
Si3 C12 H12 109.5 .
H11 C12 H12 109.5 .
Si3 C12 H13 109.5 .
H11 C12 H13 109.5 .
H12 C12 H13 109.5 .
Si4 C13 H14 109.5 .
Si4 C13 H15 109.5 .
H14 C13 H15 109.5 .
Si4 C13 H16 109.5 .
H14 C13 H16 109.5 .
H15 C13 H16 109.5 .
Si4 C14 H17 109.5 .
Si4 C14 H18 109.5 .
H17 C14 H18 109.5 .
Si4 C14 H19 109.5 .
H17 C14 H19 109.5 .
H18 C14 H19 109.5 .
Si4 C15 H20 109.5 .
Si4 C15 H21 109.5 .
H20 C15 H21 109.5 .
Si4 C15 H22 109.5 .
H20 C15 H22 109.5 .
H21 C15 H22 109.5 .
Si5 C16 Si10 46.5(5) .
Si5 C16 H23 109.5 .
Si10 C16 H23 63.0 .
Si5 C16 H24 109.5 .
Si10 C16 H24 127.1 .
H23 C16 H24 109.5 .
Si5 C16 H25 109.5 .
Si10 C16 H25 122.6 .
H23 C16 H25 109.5 .
H24 C16 H25 109.5 .
Si5 C16 H26 63.2 .
Si10 C16 H26 109.5 .
H23 C16 H26 168.7 .
H24 C16 H26 67.4 .
H25 C16 H26 81.6 .
Si5 C16 H27 120.5 .
Si10 C16 H27 109.5 .
H23 C16 H27 81.6 .
H24 C16 H27 121.5 .
H25 C16 H27 27.9 .
H26 C16 H27 109.5 .
Si5 C16 H28 129.2 .
Si10 C16 H28 109.5 .
H23 C16 H28 67.6 .
H24 C16 H28 42.2 .
H25 C16 H28 119.4 .
H26 C16 H28 109.5 .
H27 C16 H28 109.5 .
Si5 C17 H29 109.5 .
Si5 C17 H30 109.5 .
H29 C17 H30 109.5 .
Si5 C17 H31 109.5 .
H29 C17 H31 109.5 .
H30 C17 H31 109.5 .
Si6 C18 H32 109.5 .
Si6 C18 H33 109.5 .
H32 C18 H33 109.5 .
Si6 C18 H34 109.5 .
H32 C18 H34 109.5 .
H33 C18 H34 109.5 .
Si6 C19 Si8 47.1(6) .
Si6 C19 H35 109.5 .
Si8 C19 H35 106.4 .
Si6 C19 H36 109.5 .
Si8 C19 H36 66.6 .
H35 C19 H36 109.5 .
Si6 C19 H37 109.5 .
Si8 C19 H37 142.7 .
H35 C19 H37 109.5 .
H36 C19 H37 109.5 .
Si6 C19 H38 135.8 .
Si8 C19 H38 109.5 .
H35 C19 H38 113.6 .
H36 C19 H38 46.5 .
H37 C19 H38 64.5 .
Si6 C19 H39 64.0 .
Si8 C19 H39 109.5 .
H35 C19 H39 108.3 .
H36 C19 H39 141.4 .
H37 C19 H39 48.9 .
H38 C19 H39 109.5 .
Si6 C19 H40 113.7 .
Si8 C19 H40 109.5 .
H35 C19 H40 4.3 .
H36 C19 H40 107.7 .
H37 C19 H40 106.9 .
H38 C19 H40 109.5 .
H39 C19 H40 109.5 .
Si6 C20 Si9 69.3(4) .
Si6 C20 H41 109.5 .
Si9 C20 H41 90.5 .
Si6 C20 H42 109.5 .
Si9 C20 H42 158.5 .
H41 C20 H42 109.5 .
Si6 C20 H43 109.5 .
Si9 C20 H43 54.2 .
H41 C20 H43 109.5 .
H42 C20 H43 109.5 .
Si6 C20 H44 92.6 .
Si9 C20 H44 109.5 .
H41 C20 H44 31.3 .
H42 C20 H44 92.0 .
H43 C20 H44 140.8 .
Si6 C20 H45 52.6 .
Si9 C20 H45 109.5 .
H41 C20 H45 140.6 .
H42 C20 H45 59.8 .
H43 C20 H45 109.7 .
H44 C20 H45 109.5 .
Si6 C20 H46 156.2 .
Si9 C20 H46 109.5 .
H41 C20 H46 94.2 .
H42 C20 H46 62.5 .
H43 C20 H46 58.2 .
H44 C20 H46 109.5 .
H45 C20 H46 109.5 .
Si7 C21 H47 109.5 .
Si7 C21 H48 109.5 .
H47 C21 H48 109.5 .
Si7 C21 H49 109.5 .
H47 C21 H49 109.5 .
H48 C21 H49 109.5 .
Si7 C22 Si9 49.7(4) .
Si7 C22 H50 109.5 .
Si9 C22 H50 120.3 .
Si7 C22 H51 109.5 .
Si9 C22 H51 60.1 .
H50 C22 H51 109.5 .
Si7 C22 H52 109.5 .
Si9 C22 H52 129.9 .
H50 C22 H52 109.5 .
H51 C22 H52 109.5 .
Si7 C22 H53 61.1 .
Si9 C22 H53 109.5 .
H50 C22 H53 91.8 .
H51 C22 H53 158.8 .
H52 C22 H53 61.3 .
Si7 C22 H54 114.8 .
Si9 C22 H54 109.5 .
H50 C22 H54 18.0 .
H51 C22 H54 91.7 .
H52 C22 H54 120.1 .
H53 C22 H54 109.5 .
Si7 C22 H55 135.3 .
Si9 C22 H55 109.5 .
H50 C22 H55 114.5 .
H51 C22 H55 62.4 .
H52 C22 H55 48.4 .
H53 C22 H55 109.5 .
H54 C22 H55 109.5 .
Si7 C23 Si10 62.9(4) .
Si7 C23 H56 109.5 .
Si10 C23 H56 88.1 .
Si7 C23 H57 109.5 .
Si10 C23 H57 162.4 .
H56 C23 H57 109.5 .
Si7 C23 H58 109.5 .
Si10 C23 H58 62.2 .
H56 C23 H58 109.5 .
H57 C23 H58 109.5 .
Si7 C23 H59 154.2 .
Si10 C23 H59 109.5 .
H56 C23 H59 94.3 .
H57 C23 H59 69.9 .
H58 C23 H59 50.8 .
Si7 C23 H60 96.1 .
Si10 C23 H60 109.5 .
H56 C23 H60 33.4 .
H57 C23 H60 86.6 .
H58 C23 H60 142.0 .
H59 C23 H60 109.5 .
Si7 C23 H61 56.5 .
Si10 C23 H61 109.5 .
H56 C23 H61 142.5 .
H57 C23 H61 56.5 .
H58 C23 H61 108.0 .
H59 C23 H61 109.5 .
H60 C23 H61 109.5 .
Si8 C24 H62 109.5 .
Si8 C24 H63 109.5 .
H62 C24 H63 109.5 .
Si8 C24 H64 109.5 .
H62 C24 H64 109.5 .
H63 C24 H64 109.5 .
Si5 C25 Si8 62.2(5) .
Si5 C25 H65 109.5 .
Si8 C25 H65 57.9 .
Si5 C25 H66 109.5 .
Si8 C25 H66 95.2 .
H65 C25 H66 109.5 .
Si5 C25 H67 109.5 .
Si8 C25 H67 155.2 .
H65 C25 H67 109.5 .
H66 C25 H67 109.5 .
Si5 C25 H68 156.3 .
Si8 C25 H68 109.5 .
H65 C25 H68 53.5 .
H66 C25 H68 92.9 .
H67 C25 H68 68.1 .
Si5 C25 H69 94.1 .
Si8 C25 H69 109.5 .
H65 C25 H69 137.7 .
H66 C25 H69 28.2 .
H67 C25 H69 94.0 .
H68 C25 H69 109.5 .
Si5 C25 H70 58.6 .
Si8 C25 H70 109.5 .
H65 C25 H70 112.8 .
H66 C25 H70 137.6 .
H67 C25 H70 52.8 .
H68 C25 H70 109.5 .
H69 C25 H70 109.5 .
Si9 C26 H71 109.5 .
Si9 C26 H72 109.5 .
H71 C26 H72 109.5 .
Si9 C26 H73 109.5 .
H71 C26 H73 109.5 .
H72 C26 H73 109.5 .
Si10 C27 H74 109.5 .
Si10 C27 H75 109.5 .
H74 C27 H75 109.5 .
Si10 C27 H76 109.5 .
H74 C27 H76 109.5 .
H75 C27 H76 109.5 .
Si11 C28 H77 109.5 .
Si11 C28 H78 109.5 .
H77 C28 H78 109.5 .
Si11 C28 H79 109.5 .
H77 C28 H79 109.5 .
H78 C28 H79 109.5 .
Si11 C29 H80 109.5 .
Si11 C29 H81 109.5 .
H80 C29 H81 109.5 .
Si11 C29 H82 109.5 .
H80 C29 H82 109.5 .
H81 C29 H82 109.5 .
Si11 C30 H83 109.5 .
Si11 C30 H84 109.5 .
H83 C30 H84 109.5 .
Si11 C30 H85 109.5 .
H83 C30 H85 109.5 .
H84 C30 H85 109.5 .
Si12 C31 H86 109.5 .
Si12 C31 H87 109.5 .
H86 C31 H87 109.5 .
Si12 C31 H88 109.5 .
H86 C31 H88 109.5 .
H87 C31 H88 109.5 .
Si12 C32 H89 109.5 .
Si12 C32 H90 109.5 .
H89 C32 H90 109.5 .
Si12 C32 H91 109.5 .
H89 C32 H91 109.5 .
H90 C32 H91 109.5 .
Si12 C33 H92 109.5 .
Si12 C33 H93 109.5 .
H92 C33 H93 109.5 .
Si12 C33 H94 109.5 .
H92 C33 H94 109.5 .
H93 C33 H94 109.5 .
C39 C34 C35 117.5(3) .
C39 C34 Si2 118.7(2) .
C35 C34 Si2 123.8(2) .
C36 C35 C34 119.3(3) .
C36 C35 C40 116.6(3) .
C34 C35 C40 124.1(3) .
C37 C36 C35 124.2(3) .
C37 C36 H95 117.9 .
C35 C36 H95 117.9 .
C36 C37 C38 114.8(3) .
C36 C37 C41 122.9(3) .
C38 C37 C41 122.3(3) .
C39 C38 C37 123.7(3) .
C39 C38 H96 118.1 .
C37 C38 H96 118.1 .
C38 C39 C34 119.8(3) .
C38 C39 C42 117.0(3) .
C34 C39 C42 123.0(3) .
C35 C40 Si14 113.6(2) .
C35 C40 Si13 114.6(2) .
Si14 C40 Si13 118.59(17) .
C35 C40 H97 102.3 .
Si14 C40 H97 102.3 .
Si13 C40 H97 102.3 .
C37 C41 Si15 113.9(2) .
C37 C41 Si17 111.4(2) .
Si15 C41 Si17 107.32(17) .
C37 C41 Si16 104.5(2) .
Si15 C41 Si16 107.11(17) .
Si17 C41 Si16 112.60(17) .
C39 C42 Si19 116.4(2) .
C39 C42 Si18 112.5(2) .
Si19 C42 Si18 115.14(16) .
C39 C42 H98 103.6 .
Si19 C42 H98 103.6 .
Si18 C42 H98 103.6 .
C44 Si13 C43 108.55(18) .
C44 Si13 C45 108.30(18) .
C43 Si13 C45 107.01(17) .
C44 Si13 C40 111.77(16) .
C43 Si13 C40 114.38(15) .
C45 Si13 C40 106.56(16) .
C48 Si14 C46 110.96(17) .
C48 Si14 C47 107.89(17) .
C46 Si14 C47 105.45(17) .
C48 Si14 C40 107.90(15) .
C46 Si14 C40 108.28(15) .
C47 Si14 C40 116.35(16) .
C51 Si15 C49 105.62(18) .
C51 Si15 C50 105.5(2) .
C49 Si15 C50 104.14(19) .
C51 Si15 C41 112.95(17) .
C49 Si15 C41 115.28(16) .
C50 Si15 C41 112.46(17) .
C54 Si16 C53 106.2(2) .
C54 Si16 C52 103.14(19) .
C53 Si16 C52 108.3(2) .
C54 Si16 C41 113.11(17) .
C53 Si16 C41 110.51(16) .
C52 Si16 C41 114.95(18) .
C56 Si17 C55 108.7(2) .
C56 Si17 C57 103.3(2) .
C55 Si17 C57 102.5(2) .
C56 Si17 C41 110.74(17) .
C55 Si17 C41 113.83(19) .
C57 Si17 C41 116.84(16) .
C58 Si18 C59 109.13(18) .
C58 Si18 C60 108.55(18) .
C59 Si18 C60 104.28(18) .
C58 Si18 C42 110.54(16) .
C59 Si18 C42 110.06(15) .
C60 Si18 C42 114.03(16) .
C61 Si19 C63 106.10(17) .
C61 Si19 C62 111.99(17) .
C63 Si19 C62 105.60(16) .
C61 Si19 C42 109.34(15) .
C63 Si19 C42 117.68(16) .
C62 Si19 C42 106.17(15) .
Si13 C43 H99 109.5 .
Si13 C43 H100 109.5 .
H99 C43 H100 109.5 .
Si13 C43 H101 109.5 .
H99 C43 H101 109.5 .
H100 C43 H101 109.5 .
Si13 C44 H102 109.5 .
Si13 C44 H103 109.5 .
H102 C44 H103 109.5 .
Si13 C44 H104 109.5 .
H102 C44 H104 109.5 .
H103 C44 H104 109.5 .
Si13 C45 H105 109.5 .
Si13 C45 H106 109.5 .
H105 C45 H106 109.5 .
Si13 C45 H107 109.5 .
H105 C45 H107 109.5 .
H106 C45 H107 109.5 .
Si14 C46 H108 109.5 .
Si14 C46 H109 109.5 .
H108 C46 H109 109.5 .
Si14 C46 H110 109.5 .
H108 C46 H110 109.5 .
H109 C46 H110 109.5 .
Si14 C47 H111 109.5 .
Si14 C47 H112 109.5 .
H111 C47 H112 109.5 .
Si14 C47 H113 109.5 .
H111 C47 H113 109.5 .
H112 C47 H113 109.5 .
Si14 C48 H114 109.5 .
Si14 C48 H115 109.5 .
H114 C48 H115 109.5 .
Si14 C48 H116 109.5 .
H114 C48 H116 109.5 .
H115 C48 H116 109.5 .
Si15 C49 H117 109.5 .
Si15 C49 H118 109.5 .
H117 C49 H118 109.5 .
Si15 C49 H119 109.5 .
H117 C49 H119 109.5 .
H118 C49 H119 109.5 .
Si15 C50 H120 109.5 .
Si15 C50 H121 109.5 .
H120 C50 H121 109.5 .
Si15 C50 H122 109.5 .
H120 C50 H122 109.5 .
H121 C50 H122 109.5 .
Si15 C51 H123 109.5 .
Si15 C51 H124 109.5 .
H123 C51 H124 109.5 .
Si15 C51 H125 109.5 .
H123 C51 H125 109.5 .
H124 C51 H125 109.5 .
Si16 C52 H126 109.5 .
Si16 C52 H127 109.5 .
H126 C52 H127 109.5 .
Si16 C52 H128 109.5 .
H126 C52 H128 109.5 .
H127 C52 H128 109.5 .
Si16 C53 H129 109.5 .
Si16 C53 H130 109.5 .
H129 C53 H130 109.5 .
Si16 C53 H131 109.5 .
H129 C53 H131 109.5 .
H130 C53 H131 109.5 .
Si16 C54 H132 109.5 .
Si16 C54 H133 109.5 .
H132 C54 H133 109.5 .
Si16 C54 H134 109.5 .
H132 C54 H134 109.5 .
H133 C54 H134 109.5 .
Si17 C55 H135 109.5 .
Si17 C55 H136 109.5 .
H135 C55 H136 109.5 .
Si17 C55 H137 109.5 .
H135 C55 H137 109.5 .
H136 C55 H137 109.5 .
Si17 C56 H138 109.5 .
Si17 C56 H139 109.5 .
H138 C56 H139 109.5 .
Si17 C56 H140 109.5 .
H138 C56 H140 109.5 .
H139 C56 H140 109.5 .
Si17 C57 H141 109.5 .
Si17 C57 H142 109.5 .
H141 C57 H142 109.5 .
Si17 C57 H143 109.5 .
H141 C57 H143 109.5 .
H142 C57 H143 109.5 .
Si18 C58 H144 109.5 .
Si18 C58 H145 109.5 .
H144 C58 H145 109.5 .
Si18 C58 H146 109.5 .
H144 C58 H146 109.5 .
H145 C58 H146 109.5 .
Si18 C59 H147 109.5 .
Si18 C59 H148 109.5 .
H147 C59 H148 109.5 .
Si18 C59 H149 109.5 .
H147 C59 H149 109.5 .
H148 C59 H149 109.5 .
Si18 C60 H150 109.5 .
Si18 C60 H151 109.5 .
H150 C60 H151 109.5 .
Si18 C60 H152 109.5 .
H150 C60 H152 109.5 .
H151 C60 H152 109.5 .
Si19 C61 H153 109.5 .
Si19 C61 H154 109.5 .
H153 C61 H154 109.5 .
Si19 C61 H155 109.5 .
H153 C61 H155 109.5 .
H154 C61 H155 109.5 .
Si19 C62 H156 109.5 .
Si19 C62 H157 109.5 .
H156 C62 H157 109.5 .
Si19 C62 H158 109.5 .
H156 C62 H158 109.5 .
H157 C62 H158 109.5 .
Si19 C63 H159 109.5 .
Si19 C63 H160 109.5 .
H159 C63 H160 109.5 .
Si19 C63 H161 109.5 .
H159 C63 H161 109.5 .
H160 C63 H161 109.5 .
C65 C64 H162 109.5 .
C65 C64 H163 109.5 .
H162 C64 H163 109.5 .
C65 C64 H164 109.5 .
H162 C64 H164 109.5 .
H163 C64 H164 109.5 .
C64 C65 C66 113.1(4) .
C64 C65 H165 109.0 .
C66 C65 H165 109.0 .
C64 C65 H166 109.0 .
C66 C65 H166 109.0 .
H165 C65 H166 107.8 .
C66 C66 C65 114.8(5) 3_656
C66 C66 H167 108.6 3_656
C65 C66 H167 108.6 .
C66 C66 H168 108.6 3_656
C65 C66 H168 108.6 .
H167 C66 H168 107.5 .

loop_
_geom_bond_atom_site_label_1
_geom_bond_atom_site_label_2
_geom_bond_distance
_geom_bond_site_symmetry_2
Si1 C10 1.874(3) .
Si1 C1 1.885(3) .
Si1 Si2 2.3885(13) .
Si1 H1 1.37(3) .
Si2 C34 1.908(3) .
Si2 Br2 2.2494(9) .
Si2 Br1 2.2640(9) .
C1 C6 1.418(4) .
C1 C2 1.424(4) .
C2 C3 1.393(4) .
C2 C7 1.536(4) .
C3 C4 1.414(4) .
C3 H2 0.9500 .
C4 C5 1.399(4) .
C4 C8 1.554(4) .
C5 C6 1.402(4) .
C5 H3 0.9500 .
C6 C9 1.522(4) .
C7 Si4 1.888(3) .
C7 Si3 1.901(3) .
C7 H4 1.0000 .
C8 Si8 1.784(18) .
C8 Si10 1.905(15) .
C8 Si7 1.920(3) .
C8 Si6 1.926(3) .
C8 Si5 1.938(3) .
C8 Si9 2.094(14) .
C9 Si11 1.897(3) .
C9 Si12 1.900(3) .
C9 H5 1.0000 .
Si3 C11 1.859(4) .
Si3 C12 1.866(3) .
Si3 C10 1.886(3) .
Si4 C13 1.865(4) .
Si4 C15 1.869(4) .
Si4 C14 1.872(4) .
Si5 C16 1.859(4) .
Si5 C25 1.871(4) .
Si5 C17 1.885(4) .
Si6 C19 1.876(4) .
Si6 C18 1.892(4) .
Si6 C20 1.892(4) .
Si7 C21 1.883(4) .
Si7 C22 1.884(4) .
Si7 C23 1.885(4) .
Si8 C19 1.911(19) .
Si8 C24 1.94(2) .
Si8 C25 2.014(19) .
Si9 C22 1.934(16) .
Si9 C26 1.94(6) .
Si9 C20 1.945(15) .
Si10 C23 1.941(18) .
Si10 C27 2.05(5) .
Si10 C16 2.199(14) .
Si11 C30 1.855(4) .
Si11 C28 1.867(4) .
Si11 C29 1.874(4) .
Si12 C33 1.866(4) .
Si12 C32 1.868(4) .
Si12 C31 1.877(4) .
C10 H6 0.9900 .
C10 H7 0.9900 .
C11 H8 0.9800 .
C11 H9 0.9800 .
C11 H10 0.9800 .
C12 H11 0.9800 .
C12 H12 0.9800 .
C12 H13 0.9800 .
C13 H14 0.9800 .
C13 H15 0.9800 .
C13 H16 0.9800 .
C14 H17 0.9800 .
C14 H18 0.9800 .
C14 H19 0.9800 .
C15 H20 0.9800 .
C15 H21 0.9800 .
C15 H22 0.9800 .
C16 H23 0.9800 .
C16 H24 0.9800 .
C16 H25 0.9800 .
C16 H26 0.9800 .
C16 H27 0.9800 .
C16 H28 0.9800 .
C17 H29 0.9800 .
C17 H30 0.9800 .
C17 H31 0.9800 .
C18 H32 0.9800 .
C18 H33 0.9800 .
C18 H34 0.9800 .
C19 H35 0.9800 .
C19 H36 0.9800 .
C19 H37 0.9800 .
C19 H38 0.9800 .
C19 H39 0.9800 .
C19 H40 0.9800 .
C20 H41 0.9800 .
C20 H42 0.9800 .
C20 H43 0.9800 .
C20 H44 0.9800 .
C20 H45 0.9800 .
C20 H46 0.9800 .
C21 H47 0.9800 .
C21 H48 0.9800 .
C21 H49 0.9800 .
C22 H50 0.9800 .
C22 H51 0.9800 .
C22 H52 0.9800 .
C22 H53 0.9800 .
C22 H54 0.9800 .
C22 H55 0.9800 .
C23 H56 0.9800 .
C23 H57 0.9800 .
C23 H58 0.9800 .
C23 H59 0.9800 .
C23 H60 0.9800 .
C23 H61 0.9800 .
C24 H62 0.9800 .
C24 H63 0.9800 .
C24 H64 0.9800 .
C25 H65 0.9800 .
C25 H66 0.9800 .
C25 H67 0.9800 .
C25 H68 0.9800 .
C25 H69 0.9800 .
C25 H70 0.9800 .
C26 H71 0.9800 .
C26 H72 0.9800 .
C26 H73 0.9800 .
C27 H74 0.9800 .
C27 H75 0.9800 .
C27 H76 0.9800 .
C28 H77 0.9800 .
C28 H78 0.9800 .
C28 H79 0.9800 .
C29 H80 0.9800 .
C29 H81 0.9800 .
C29 H82 0.9800 .
C30 H83 0.9800 .
C30 H84 0.9800 .
C30 H85 0.9800 .
C31 H86 0.9800 .
C31 H87 0.9800 .
C31 H88 0.9800 .
C32 H89 0.9800 .
C32 H90 0.9800 .
C32 H91 0.9800 .
C33 H92 0.9800 .
C33 H93 0.9800 .
C33 H94 0.9800 .
C34 C39 1.417(4) .
C34 C35 1.426(4) .
C35 C36 1.399(4) .
C35 C40 1.517(4) .
C36 C37 1.397(4) .
C36 H95 0.9500 .
C37 C38 1.407(4) .
C37 C41 1.552(4) .
C38 C39 1.398(4) .
C38 H96 0.9500 .
C39 C42 1.529(4) .
C40 Si14 1.901(3) .
C40 Si13 1.909(3) .
C40 H97 1.0000 .
C41 Si15 1.925(3) .
C41 Si17 1.929(4) .
C41 Si16 1.938(4) .
C42 Si19 1.903(3) .
C42 Si18 1.929(3) .
C42 H98 1.0000 .
Si13 C44 1.863(4) .
Si13 C43 1.869(4) .
Si13 C45 1.874(4) .
Si14 C48 1.866(3) .
Si14 C46 1.873(4) .
Si14 C47 1.875(4) .
Si15 C51 1.875(4) .
Si15 C49 1.881(4) .
Si15 C50 1.884(4) .
Si16 C54 1.866(4) .
Si16 C53 1.867(4) .
Si16 C52 1.876(4) .
Si17 C56 1.870(4) .
Si17 C55 1.876(4) .
Si17 C57 1.877(4) .
Si18 C58 1.863(4) .
Si18 C59 1.868(4) .
Si18 C60 1.876(4) .
Si19 C61 1.869(4) .
Si19 C63 1.878(4) .
Si19 C62 1.879(4) .
C43 H99 0.9800 .
C43 H100 0.9800 .
C43 H101 0.9800 .
C44 H102 0.9800 .
C44 H103 0.9800 .
C44 H104 0.9800 .
C45 H105 0.9800 .
C45 H106 0.9800 .
C45 H107 0.9800 .
C46 H108 0.9800 .
C46 H109 0.9800 .
C46 H110 0.9800 .
C47 H111 0.9800 .
C47 H112 0.9800 .
C47 H113 0.9800 .
C48 H114 0.9800 .
C48 H115 0.9800 .
C48 H116 0.9800 .
C49 H117 0.9800 .
C49 H118 0.9800 .
C49 H119 0.9800 .
C50 H120 0.9800 .
C50 H121 0.9800 .
C50 H122 0.9800 .
C51 H123 0.9800 .
C51 H124 0.9800 .
C51 H125 0.9800 .
C52 H126 0.9800 .
C52 H127 0.9800 .
C52 H128 0.9800 .
C53 H129 0.9800 .
C53 H130 0.9800 .
C53 H131 0.9800 .
C54 H132 0.9800 .
C54 H133 0.9800 .
C54 H134 0.9800 .
C55 H135 0.9800 .
C55 H136 0.9800 .
C55 H137 0.9800 .
C56 H138 0.9800 .
C56 H139 0.9800 .
C56 H140 0.9800 .
C57 H141 0.9800 .
C57 H142 0.9800 .
C57 H143 0.9800 .
C58 H144 0.9800 .
C58 H145 0.9800 .
C58 H146 0.9800 .
C59 H147 0.9800 .
C59 H148 0.9800 .
C59 H149 0.9800 .
C60 H150 0.9800 .
C60 H151 0.9800 .
C60 H152 0.9800 .
C61 H153 0.9800 .
C61 H154 0.9800 .
C61 H155 0.9800 .
C62 H156 0.9800 .
C62 H157 0.9800 .
C62 H158 0.9800 .
C63 H159 0.9800 .
C63 H160 0.9800 .
C63 H161 0.9800 .
C64 C65 1.508(7) .
C64 H162 0.9800 .
C64 H163 0.9800 .
C64 H164 0.9800 .
C65 C66 1.548(6) .
C65 H165 0.9900 .
C65 H166 0.9900 .
C66 C66 1.498(9) 3_656
C66 H167 0.9900 .
C66 H168 0.9900 .

loop_
_geom_torsion_atom_site_label_1
_geom_torsion_atom_site_label_2
_geom_torsion_atom_site_label_3
_geom_torsion_atom_site_label_4
_geom_torsion
_geom_torsion_site_symmetry_4
C10 Si1 Si2 C34 -108.22(16) .
C1 Si1 Si2 C34 130.69(16) .
C10 Si1 Si2 Br2 16.54(12) .
C1 Si1 Si2 Br2 -104.55(11) .
C10 Si1 Si2 Br1 123.55(11) .
C1 Si1 Si2 Br1 2.47(12) .
C10 Si1 C1 C6 125.5(3) .
Si2 Si1 C1 C6 -110.9(3) .
C10 Si1 C1 C2 -46.6(3) .
Si2 Si1 C1 C2 76.9(2) .
C6 C1 C2 C3 -2.6(4) .
Si1 C1 C2 C3 170.0(2) .
C6 C1 C2 C7 179.9(3) .
Si1 C1 C2 C7 -7.6(4) .
C1 C2 C3 C4 0.8(5) .
C7 C2 C3 C4 178.3(3) .
C2 C3 C4 C5 0.8(5) .
C2 C3 C4 C8 178.0(3) .
C3 C4 C5 C6 -0.6(5) .
C8 C4 C5 C6 -177.8(3) .
C4 C5 C6 C1 -1.1(5) .
C4 C5 C6 C9 177.2(3) .
C2 C1 C6 C5 2.7(4) .
Si1 C1 C6 C5 -169.4(2) .
C2 C1 C6 C9 -175.6(3) .
Si1 C1 C6 C9 12.4(4) .
C3 C2 C7 Si4 27.4(4) .
C1 C2 C7 Si4 -155.1(2) .
C3 C2 C7 Si3 -109.7(3) .
C1 C2 C7 Si3 67.8(3) .
C5 C4 C8 Si8 -46.3(7) .
C3 C4 C8 Si8 136.7(7) .
C5 C4 C8 Si10 -169.6(6) .
C3 C4 C8 Si10 13.3(7) .
C5 C4 C8 Si7 123.1(3) .
C3 C4 C8 Si7 -53.9(3) .
C5 C4 C8 Si6 4.6(4) .
C3 C4 C8 Si6 -172.4(2) .
C5 C4 C8 Si5 -115.4(3) .
C3 C4 C8 Si5 67.5(3) .
C5 C4 C8 Si9 74.3(5) .
C3 C4 C8 Si9 -102.8(5) .
C5 C6 C9 Si11 78.5(3) .
C1 C6 C9 Si11 -103.3(3) .
C5 C6 C9 Si12 -61.9(3) .
C1 C6 C9 Si12 116.4(3) .
C2 C7 Si3 C11 49.6(2) .
Si4 C7 Si3 C11 -89.7(2) .
C2 C7 Si3 C12 172.8(2) .
Si4 C7 Si3 C12 33.5(2) .
C2 C7 Si3 C10 -68.0(2) .
Si4 C7 Si3 C10 152.69(17) .
C2 C7 Si4 C13 160.2(3) .
Si3 C7 Si4 C13 -67.3(2) .
C2 C7 Si4 C15 44.7(3) .
Si3 C7 Si4 C15 177.17(18) .
C2 C7 Si4 C14 -80.8(3) .
Si3 C7 Si4 C14 51.7(2) .
C4 C8 Si5 C16 -42.6(3) .
Si8 C8 Si5 C16 -142.7(6) .
Si10 C8 Si5 C16 61.4(6) .
Si7 C8 Si5 C16 75.8(2) .
Si6 C8 Si5 C16 -167.58(18) .
Si9 C8 Si5 C16 121.3(7) .
C4 C8 Si5 C25 76.3(3) .
Si8 C8 Si5 C25 -23.8(6) .
Si10 C8 Si5 C25 -179.7(6) .
Si7 C8 Si5 C25 -165.27(18) .
Si6 C8 Si5 C25 -48.6(2) .
Si9 C8 Si5 C25 -119.7(8) .
C4 C8 Si5 C17 -161.3(2) .
Si8 C8 Si5 C17 98.6(6) .
Si10 C8 Si5 C17 -57.3(6) .
Si7 C8 Si5 C17 -42.9(2) .
Si6 C8 Si5 C17 73.7(2) .
Si9 C8 Si5 C17 2.7(8) .
C4 C8 Si6 C19 -50.9(3) .
Si8 C8 Si6 C19 40.1(7) .
Si10 C8 Si6 C19 122.0(7) .
Si7 C8 Si6 C19 -169.26(17) .
Si5 C8 Si6 C19 71.0(2) .
Si9 C8 Si6 C19 -146.8(5) .
C4 C8 Si6 C18 -168.0(3) .
Si8 C8 Si6 C18 -77.0(7) .
Si10 C8 Si6 C18 4.9(7) .
Si7 C8 Si6 C18 73.6(3) .
Si5 C8 Si6 C18 -46.1(3) .
Si9 C8 Si6 C18 96.1(5) .
C4 C8 Si6 C20 70.3(3) .
Si8 C8 Si6 C20 161.3(7) .
Si10 C8 Si6 C20 -116.8(7) .
Si7 C8 Si6 C20 -48.1(2) .
Si5 C8 Si6 C20 -167.84(17) .
Si9 C8 Si6 C20 -25.6(5) .
C4 C8 Si7 C21 -158.3(2) .
Si8 C8 Si7 C21 4.1(11) .
Si10 C8 Si7 C21 93.9(6) .
Si6 C8 Si7 C21 -34.8(2) .
Si5 C8 Si7 C21 81.5(2) .
Si9 C8 Si7 C21 -63.2(6) .
C4 C8 Si7 C22 -38.6(3) .
Si8 C8 Si7 C22 123.8(11) .
Si10 C8 Si7 C22 -146.4(6) .
Si6 C8 Si7 C22 84.85(19) .
Si5 C8 Si7 C22 -158.81(17) .
Si9 C8 Si7 C22 56.4(6) .
C4 C8 Si7 C23 84.4(2) .
Si8 C8 Si7 C23 -113.3(11) .
Si10 C8 Si7 C23 -23.4(6) .
Si6 C8 Si7 C23 -152.16(17) .
Si5 C8 Si7 C23 -35.8(2) .
Si9 C8 Si7 C23 179.4(6) .
C4 C8 Si8 C19 66.4(11) .
Si10 C8 Si8 C19 -169.3(8) .
Si7 C8 Si8 C19 -95.9(11) .
Si6 C8 Si8 C19 -41.9(7) .
Si5 C8 Si8 C19 170.9(12) .
Si9 C8 Si8 C19 -48.8(12) .
C4 C8 Si8 C24 150(3) .
Si10 C8 Si8 C24 -86(3) .
Si7 C8 Si8 C24 -12(3) .
Si6 C8 Si8 C24 42(3) .
Si5 C8 Si8 C24 -106(3) .
Si9 C8 Si8 C24 35(3) .
C4 C8 Si8 C25 -82.4(8) .
Si10 C8 Si8 C25 41.8(10) .
Si7 C8 Si8 C25 115.3(9) .
Si6 C8 Si8 C25 169.2(11) .
Si5 C8 Si8 C25 22.1(5) .
Si9 C8 Si8 C25 162.4(7) .
C4 C8 Si9 C22 48.0(6) .
Si8 C8 Si9 C22 164.4(7) .
Si10 C8 Si9 C22 -72.3(8) .
Si7 C8 Si9 C22 -51.2(4) .
Si6 C8 Si9 C22 158.8(7) .
Si5 C8 Si9 C22 -116.4(6) .
C4 C8 Si9 C26 161(2) .
Si8 C8 Si9 C26 -82(2) .
Si10 C8 Si9 C26 41(2) .
Si7 C8 Si9 C26 62(2) .
Si6 C8 Si9 C26 -88(2) .
Si5 C8 Si9 C26 -3(3) .
C4 C8 Si9 C20 -87.1(6) .
Si8 C8 Si9 C20 29.2(9) .
Si10 C8 Si9 C20 152.5(7) .
Si7 C8 Si9 C20 173.7(9) .
Si6 C8 Si9 C20 23.6(4) .
Si5 C8 Si9 C20 108.4(7) .
C4 C8 Si10 C23 -75.4(7) .
Si8 C8 Si10 C23 163.8(8) .
Si7 C8 Si10 C23 22.4(4) .
Si6 C8 Si10 C23 111.6(8) .
Si5 C8 Si10 C23 -172.6(10) .
Si9 C8 Si10 C23 39.6(9) .
C4 C8 Si10 C27 174(2) .
Si8 C8 Si10 C27 54(2) .
Si7 C8 Si10 C27 -88(2) .
Si6 C8 Si10 C27 1(2) .
Si5 C8 Si10 C27 77(2) .
Si9 C8 Si10 C27 -71(2) .
C4 C8 Si10 C16 53.5(8) .
Si8 C8 Si10 C16 -67.3(9) .
Si7 C8 Si10 C16 151.3(8) .
Si6 C8 Si10 C16 -119.5(5) .
Si5 C8 Si10 C16 -43.7(4) .
Si9 C8 Si10 C16 168.5(6) .
C6 C9 Si11 C30 -63.0(3) .
Si12 C9 Si11 C30 75.4(3) .
C6 C9 Si11 C28 175.1(2) .
Si12 C9 Si11 C28 -46.5(2) .
C6 C9 Si11 C29 56.6(3) .
Si12 C9 Si11 C29 -164.9(2) .
C6 C9 Si12 C33 -22.3(3) .
Si11 C9 Si12 C33 -160.91(19) .
C6 C9 Si12 C32 -139.5(2) .
Si11 C9 Si12 C32 81.9(2) .
C6 C9 Si12 C31 100.6(3) .
Si11 C9 Si12 C31 -38.0(3) .
C1 Si1 C10 Si3 33.9(2) .
Si2 Si1 C10 Si3 -90.74(16) .
C11 Si3 C10 Si1 -102.52(19) .
C12 Si3 C10 Si1 138.22(18) .
C7 Si3 C10 Si1 14.4(2) .
C25 Si5 C16 Si10 -176.6(6) .
C17 Si5 C16 Si10 70.6(6) .
C8 Si5 C16 Si10 -53.7(6) .
C8 Si10 C16 Si5 49.8(5) .
C23 Si10 C16 Si5 173.6(11) .
C27 Si10 C16 Si5 -69.1(18) .
C18 Si6 C19 Si8 85.5(6) .
C20 Si6 C19 Si8 -162.1(6) .
C8 Si6 C19 Si8 -37.5(6) .
C8 Si8 C19 Si6 44.1(8) .
C24 Si8 C19 Si6 -46(3) .
C25 Si8 C19 Si6 -168.7(11) .
C19 Si6 C20 Si9 154.7(4) .
C18 Si6 C20 Si9 -97.4(5) .
C8 Si6 C20 Si9 27.0(5) .
C22 Si9 C20 Si6 -139.6(9) .
C26 Si9 C20 Si6 95(2) .
C8 Si9 C20 Si6 -23.4(4) .
C21 Si7 C22 Si9 66.2(5) .
C23 Si7 C22 Si9 174.9(5) .
C8 Si7 C22 Si9 -59.7(5) .
C26 Si9 C22 Si7 -69(2) .
C20 Si9 C22 Si7 166.5(11) .
C8 Si9 C22 Si7 49.5(4) .
C21 Si7 C23 Si10 -102.6(5) .
C22 Si7 C23 Si10 145.9(5) .
C8 Si7 C23 Si10 23.0(5) .
C8 Si10 C23 Si7 -22.8(5) .
C27 Si10 C23 Si7 94.1(15) .
C16 Si10 C23 Si7 -141.5(9) .
C16 Si5 C25 Si8 145.8(5) .
C17 Si5 C25 Si8 -104.2(5) .
C8 Si5 C25 Si8 21.5(5) .
C8 Si8 C25 Si5 -23.6(6) .
C19 Si8 C25 Si5 -174.0(9) .
C24 Si8 C25 Si5 87(3) .
Br2 Si2 C34 C39 -90.1(2) .
Br1 Si2 C34 C39 155.1(2) .
Si1 Si2 C34 C39 34.8(3) .
Br2 Si2 C34 C35 89.1(3) .
Br1 Si2 C34 C35 -25.7(3) .
Si1 Si2 C34 C35 -146.0(2) .
C39 C34 C35 C36 -8.9(4) .
Si2 C34 C35 C36 171.9(2) .
C39 C34 C35 C40 169.0(3) .
Si2 C34 C35 C40 -10.2(4) .
C34 C35 C36 C37 3.1(5) .
C40 C35 C36 C37 -175.0(3) .
C35 C36 C37 C38 3.1(5) .
C35 C36 C37 C41 -174.8(3) .
C36 C37 C38 C39 -3.5(5) .
C41 C37 C38 C39 174.5(3) .
C37 C38 C39 C34 -2.5(5) .
C37 C38 C39 C42 173.4(3) .
C35 C34 C39 C38 8.7(4) .
Si2 C34 C39 C38 -172.1(2) .
C35 C34 C39 C42 -167.0(3) .
Si2 C34 C39 C42 12.3(4) .
C36 C35 C40 Si14 -66.6(3) .
C34 C35 C40 Si14 115.5(3) .
C36 C35 C40 Si13 74.2(3) .
C34 C35 C40 Si13 -103.8(3) .
C36 C37 C41 Si15 -3.8(4) .
C38 C37 C41 Si15 178.4(2) .
C36 C37 C41 Si17 -125.4(3) .
C38 C37 C41 Si17 56.8(4) .
C36 C37 C41 Si16 112.8(3) .
C38 C37 C41 Si16 -65.0(3) .
C38 C39 C42 Si19 56.9(3) .
C34 C39 C42 Si19 -127.4(3) .
C38 C39 C42 Si18 -79.0(3) .
C34 C39 C42 Si18 96.7(3) .
C35 C40 Si13 C44 0.5(3) .
Si14 C40 Si13 C44 139.2(2) .
C35 C40 Si13 C43 -123.3(2) .
Si14 C40 Si13 C43 15.4(2) .
C35 C40 Si13 C45 118.7(3) .
Si14 C40 Si13 C45 -102.7(2) .
C35 C40 Si14 C48 -34.6(3) .
Si13 C40 Si14 C48 -173.66(18) .
C35 C40 Si14 C46 -154.7(2) .
Si13 C40 Si14 C46 66.2(2) .
C35 C40 Si14 C47 86.8(3) .
Si13 C40 Si14 C47 -52.3(2) .
C37 C41 Si15 C51 73.6(3) .
Si17 C41 Si15 C51 -162.60(17) .
Si16 C41 Si15 C51 -41.5(2) .
C37 C41 Si15 C49 -48.0(3) .
Si17 C41 Si15 C49 75.8(2) .
Si16 C41 Si15 C49 -163.01(16) .
C37 C41 Si15 C50 -167.1(3) .
Si17 C41 Si15 C50 -43.3(2) .
Si16 C41 Si15 C50 77.8(2) .
C37 C41 Si16 C54 79.4(3) .
Si15 C41 Si16 C54 -159.42(18) .
Si17 C41 Si16 C54 -41.7(2) .
C37 C41 Si16 C53 -39.5(3) .
Si15 C41 Si16 C53 81.7(2) .
Si17 C41 Si16 C53 -160.57(18) .
C37 C41 Si16 C52 -162.5(2) .
Si15 C41 Si16 C52 -41.3(2) .
Si17 C41 Si16 C52 76.4(2) .
C37 C41 Si17 C56 77.3(3) .
Si15 C41 Si17 C56 -48.1(2) .
Si16 C41 Si17 C56 -165.7(2) .
C37 C41 Si17 C55 -159.9(2) .
Si15 C41 Si17 C55 74.8(2) .
Si16 C41 Si17 C55 -42.8(2) .
C37 C41 Si17 C57 -40.6(3) .
Si15 C41 Si17 C57 -165.97(18) .
Si16 C41 Si17 C57 76.4(2) .
C39 C42 Si18 C58 -10.1(3) .
Si19 C42 Si18 C58 -146.63(18) .
C39 C42 Si18 C59 -130.8(2) .
Si19 C42 Si18 C59 92.8(2) .
C39 C42 Si18 C60 112.5(3) .
Si19 C42 Si18 C60 -24.0(2) .
C39 C42 Si19 C61 36.2(3) .
Si18 C42 Si19 C61 170.95(17) .
C39 C42 Si19 C63 -84.9(3) .
Si18 C42 Si19 C63 49.9(2) .
C39 C42 Si19 C62 157.2(2) .
Si18 C42 Si19 C62 -68.1(2) .
C64 C65 C66 C66 177.6(5) 3_656
